data_2017981
loop_
_publ_author_name
'Fernandes, Jos\'e A.'
'Almeida Paz, Filipe A.'
'Marques, Joana'
'Marques, Maria P. M.'
'Braga, Susana S.'

_publ_section_title
;
 Arcyriaflavin A monohydrate
;
_journal_coeditor_code GT3028
_journal_issue 2
_journal_name_full 'Acta Crystallographica Section C'
_journal_page_first o57
_journal_page_last o59
_journal_paper_doi 10.1107/S0108270110052741
_journal_volume 67
_journal_year 2011
_chemical_formula_iupac 'C20 H11 N3 O2 , H2 O'
_chemical_formula_moiety 'C20 H11 N3 O2, H2 O'
_chemical_formula_sum 'C20 H13 N3 O3'
_chemical_formula_weight 343.33
_chemical_name_common
;
3,13,23-triazahexacyclo[14.7.0.0^2,10^.0^4,9^.0^11,15^.0^17,22^]tricosa-
1(16),2(10),4,6,8,11(15),17(22),18,20-nonaene-12,14-dione
;
_chemical_name_systematic
;
12,13-Dihydro-5<i>H</i>-indolo[2,3-<i>a</i>]pyrrolo[3,4-<i>c</i>]carbazole-
5,7(6<i>H</i>)-dione monohydrate
;
_space_group_IT_number 14
_symmetry_cell_setting monoclinic
_symmetry_space_group_name_Hall '-P 2ybc'
_symmetry_space_group_name_H-M 'P 1 21/c 1'
_atom_sites_solution_hydrogens geom
_atom_sites_solution_primary direct
_atom_sites_solution_secondary difmap
_cell_angle_alpha 90.00
_cell_angle_beta 93.594(2)
_cell_angle_gamma 90.00
_cell_formula_units_Z 4
_cell_length_a 4.73470(10)
_cell_length_b 18.1877(7)
_cell_length_c 18.1068(6)
_cell_measurement_reflns_used 1965
_cell_measurement_temperature 150(2)
_cell_measurement_theta_max 26.77
_cell_measurement_theta_min 3.18
_cell_volume 1556.17(9)
_computing_cell_refinement 'APEX2 (Bruker, 2006)'
_computing_data_collection 'APEX2 (Bruker, 2006)'
_computing_data_reduction 'SAINT-Plus (Bruker, 2005)'
_computing_molecular_graphics 'DIAMOND (Brandenburg, 2009)'
_computing_publication_material 'SHELXTL (Sheldrick, 2008)'
_computing_structure_refinement 'SHELXTL (Sheldrick, 2008)'
_computing_structure_solution 'SHELXTL (Sheldrick, 2008)'
_diffrn_ambient_temperature 150(2)
_diffrn_measured_fraction_theta_full 0.995
_diffrn_measured_fraction_theta_max 0.995
_diffrn_measurement_device_type 'Bruker X8 APEXII KappaCCD'
_diffrn_measurement_method '\w and \f'
_diffrn_radiation_monochromator graphite
_diffrn_radiation_source 'fine-focus sealed tube'
_diffrn_radiation_type MoK\a
_diffrn_radiation_wavelength 0.71073
_diffrn_reflns_av_R_equivalents 0.0566
_diffrn_reflns_av_sigmaI/netI 0.0750
_diffrn_reflns_limit_h_max 6
_diffrn_reflns_limit_h_min -6
_diffrn_reflns_limit_k_max 24
_diffrn_reflns_limit_k_min -24
_diffrn_reflns_limit_l_max 24
_diffrn_reflns_limit_l_min -23
_diffrn_reflns_number 13901
_diffrn_reflns_theta_full 29.11
_diffrn_reflns_theta_max 29.11
_diffrn_reflns_theta_min 3.54
_diffrn_standards_number 0
_exptl_absorpt_coefficient_mu 0.101
_exptl_absorpt_correction_T_max 0.9970
_exptl_absorpt_correction_T_min 0.9889
_exptl_absorpt_correction_type multi-scan
_exptl_absorpt_process_details '(SADABS; Sheldrick, 1998)'
_exptl_crystal_colour orange
_exptl_crystal_density_diffrn 1.465
_exptl_crystal_density_method 'not measured'
_exptl_crystal_description needle
_exptl_crystal_F_000 712
_exptl_crystal_size_max 0.11
_exptl_crystal_size_mid 0.04
_exptl_crystal_size_min 0.03
_refine_diff_density_max 0.259
_refine_diff_density_min -0.237
_refine_ls_extinction_method none
_refine_ls_goodness_of_fit_ref 1.004
_refine_ls_hydrogen_treatment mixed
_refine_ls_matrix_type full
_refine_ls_number_parameters 250
_refine_ls_number_reflns 4172
_refine_ls_number_restraints 0
_refine_ls_restrained_S_all 1.004
_refine_ls_R_factor_all 0.1123
_refine_ls_R_factor_gt 0.0529
_refine_ls_shift/su_max 0.000
_refine_ls_shift/su_mean 0.000
_refine_ls_structure_factor_coef Fsqd
_refine_ls_weighting_details 'calc w = 1/[\s^2^(Fo^2^)+(0.0682P)^2^+0.0000P] where P=(Fo^2^+2Fc^2^)/3'
_refine_ls_weighting_scheme calc
_refine_ls_wR_factor_gt 0.1186
_refine_ls_wR_factor_ref 0.1405
_reflns_number_gt 2477
_reflns_number_total 4172
_reflns_threshold_expression I>2\s(I)
_cod_data_source_file gt3028.cif
_cod_data_source_block I
_cod_original_sg_symbol_H-M 'P 21/c'
_cod_database_code 2017981
_cod_database_fobs_code 2017981

loop_
_symmetry_equiv_pos_as_xyz
'x, y, z'
'-x, y+1/2, -z+1/2'
'-x, -y, -z'
'x, -y-1/2, z-1/2'

loop_
_atom_site_type_symbol
_atom_site_label
_atom_site_fract_x
_atom_site_fract_y
_atom_site_fract_z
_atom_site_U_iso_or_equiv
_atom_site_adp_type
_atom_site_calc_flag
_atom_site_refinement_flags
_atom_site_occupancy
_atom_site_disorder_assembly
_atom_site_disorder_group
N N1 0.5189(3) 0.69064(10) 0.14881(9) 0.0239(4) Uani d . 1 . .
H H1 0.564(4) 0.7334(13) 0.1205(11) 0.036 Uiso d . 1 . .
N N2 1.0080(3) 0.77362(9) 0.24051(9) 0.0252(4) Uani d . 1 . .
H H2 0.971(4) 0.7998(13) 0.1964(12) 0.038 Uiso d . 1 . .
N N3 0.7397(4) 0.51761(10) 0.42005(9) 0.0305(4) Uani d . 1 . .
H H3 0.757(4) 0.4792(13) 0.4543(12) 0.046 Uiso d . 1 . .
O O1 0.3928(3) 0.46754(8) 0.34051(7) 0.0331(4) Uani d . 1 . .
O O2 1.0902(3) 0.59252(8) 0.47367(7) 0.0353(4) Uani d . 1 . .
C C1 0.3171(4) 0.63734(11) 0.13025(10) 0.0236(4) Uani d . 1 . .
C C2 0.1380(4) 0.63151(12) 0.06676(11) 0.0273(5) Uani d . 1 . .
H H2A 0.1432 0.6665 0.0279 0.033 Uiso calc R 1 . .
C C3 -0.0471(4) 0.57315(12) 0.06214(11) 0.0290(5) Uani d . 1 . .
H H3A -0.1724 0.5682 0.0194 0.035 Uiso calc R 1 . .
C C4 -0.0559(4) 0.52084(11) 0.11878(10) 0.0270(5) Uani d . 1 . .
H H4 -0.1868 0.4813 0.1139 0.032 Uiso calc R 1 . .
C C5 0.1242(4) 0.52627(11) 0.18163(10) 0.0240(4) Uani d . 1 . .
H H5 0.1185 0.4907 0.2199 0.029 Uiso calc R 1 . .
C C6 0.3147(3) 0.58492(11) 0.18796(10) 0.0212(4) Uani d . 1 . .
C C7 0.5280(3) 0.60824(11) 0.24366(10) 0.0208(4) Uani d . 1 . .
C C8 0.6491(4) 0.67331(11) 0.21664(10) 0.0210(4) Uani d . 1 . .
C C9 0.8653(4) 0.71063(11) 0.25726(10) 0.0224(4) Uani d . 1 . .
C C10 0.9719(4) 0.68393(11) 0.32719(10) 0.0214(4) Uani d . 1 . .
C C11 1.1894(4) 0.73449(11) 0.35359(10) 0.0226(4) Uani d . 1 . .
C C12 1.2044(4) 0.78945(11) 0.29831(10) 0.0245(4) Uani d . 1 . .
C C13 1.3936(4) 0.84801(11) 0.30593(12) 0.0302(5) Uani d . 1 . .
H H13 1.4011 0.8848 0.2688 0.036 Uiso calc R 1 . .
C C14 1.5698(4) 0.85051(12) 0.36959(12) 0.0329(5) Uani d . 1 . .
H H14 1.7013 0.8898 0.3763 0.039 Uiso calc R 1 . .
C C15 1.5596(4) 0.79679(12) 0.42438(11) 0.0302(5) Uani d . 1 . .
H H15 1.6847 0.8002 0.4673 0.036 Uiso calc R 1 . .
C C16 1.3711(4) 0.73869(11) 0.41747(11) 0.0265(4) Uani d . 1 . .
H H16 1.3652 0.7025 0.4552 0.032 Uiso calc R 1 . .
C C17 0.5662(4) 0.51610(11) 0.35512(11) 0.0261(4) Uani d . 1 . .
C C18 0.6368(4) 0.58159(10) 0.31263(10) 0.0216(4) Uani d . 1 . .
C C19 0.8534(4) 0.61916(11) 0.35307(10) 0.0215(4) Uani d . 1 . .
C C20 0.9177(4) 0.57823(11) 0.42180(11) 0.0266(4) Uani d . 1 . .
O O1W 0.2162(4) 0.33447(9) 0.40166(9) 0.0430(4) Uani d . 1 . .
H H1X 0.110(5) 0.3474(15) 0.4389(16) 0.064 Uiso d . 1 . .
H H1Y 0.297(5) 0.3775(16) 0.3810(14) 0.064 Uiso d . 1 . .

loop_
_atom_site_aniso_label
_atom_site_aniso_U_11
_atom_site_aniso_U_22
_atom_site_aniso_U_33
_atom_site_aniso_U_12
_atom_site_aniso_U_13
_atom_site_aniso_U_23
N1 0.0245(8) 0.0244(9) 0.0227(9) 0.0021(7) 0.0014(6) 0.0034(7)
N2 0.0265(8) 0.0234(9) 0.0261(9) -0.0001(7) 0.0045(7) 0.0026(7)
N3 0.0389(10) 0.0268(10) 0.0246(10) -0.0077(8) -0.0064(7) 0.0065(8)
O1 0.0385(8) 0.0266(8) 0.0332(8) -0.0101(7) -0.0058(6) 0.0030(7)
O2 0.0439(8) 0.0332(9) 0.0270(8) -0.0081(7) -0.0115(7) 0.0025(7)
C1 0.0206(9) 0.0246(11) 0.0258(10) 0.0052(8) 0.0047(8) -0.0003(8)
C2 0.0252(10) 0.0334(12) 0.0231(10) 0.0067(9) 0.0001(8) 0.0025(9)
C3 0.0262(10) 0.0353(13) 0.0248(10) 0.0063(9) -0.0037(8) -0.0035(9)
C4 0.0238(9) 0.0281(12) 0.0290(11) 0.0011(8) 0.0007(8) -0.0058(9)
C5 0.0238(9) 0.0236(11) 0.0249(10) 0.0034(8) 0.0035(7) -0.0006(8)
C6 0.0203(9) 0.0226(10) 0.0209(9) 0.0062(7) 0.0034(7) -0.0017(8)
C7 0.0185(8) 0.0212(10) 0.0228(10) 0.0037(7) 0.0022(7) -0.0023(8)
C8 0.0211(9) 0.0231(10) 0.0188(9) 0.0044(7) 0.0023(7) -0.0002(8)
C9 0.0234(9) 0.0189(10) 0.0256(10) 0.0027(8) 0.0066(7) -0.0018(8)
C10 0.0225(9) 0.0202(10) 0.0219(10) 0.0034(8) 0.0039(7) -0.0027(8)
C11 0.0204(9) 0.0199(10) 0.0280(10) 0.0020(7) 0.0056(7) -0.0057(8)
C12 0.0233(9) 0.0229(11) 0.0279(10) 0.0022(8) 0.0073(8) -0.0030(9)
C13 0.0311(10) 0.0242(11) 0.0365(12) -0.0016(9) 0.0108(9) -0.0002(9)
C14 0.0262(10) 0.0283(12) 0.0448(13) -0.0064(9) 0.0079(9) -0.0078(10)
C15 0.0257(10) 0.0297(12) 0.0350(12) -0.0027(9) 0.0017(8) -0.0101(10)
C16 0.0248(9) 0.0272(11) 0.0275(11) -0.0004(8) 0.0022(8) -0.0035(9)
C17 0.0285(10) 0.0251(11) 0.0246(10) -0.0010(8) 0.0013(8) -0.0024(9)
C18 0.0234(9) 0.0195(10) 0.0217(9) 0.0011(7) 0.0015(7) -0.0011(8)
C19 0.0242(9) 0.0212(10) 0.0190(9) 0.0012(8) 0.0005(7) -0.0009(8)
C20 0.0292(10) 0.0247(11) 0.0257(10) -0.0025(8) -0.0011(8) 0.0003(9)
O1W 0.0635(11) 0.0303(10) 0.0357(9) -0.0068(8) 0.0077(8) -0.0019(8)

loop_
_atom_type_symbol
_atom_type_description
_atom_type_scat_dispersion_real
_atom_type_scat_dispersion_imag
_atom_type_scat_source
C C 0.0033 0.0016 'International Tables Vol C Tables 4.2.6.8 and 6.1.1.4'
H H 0.0000 0.0000 'International Tables Vol C Tables 4.2.6.8 and 6.1.1.4'
N N 0.0061 0.0033 'International Tables Vol C Tables 4.2.6.8 and 6.1.1.4'
O O 0.0106 0.0060 'International Tables Vol C Tables 4.2.6.8 and 6.1.1.4'

loop_
_geom_angle_atom_site_label_1
_geom_angle_atom_site_label_2
_geom_angle_atom_site_label_3
_geom_angle_site_symmetry_1
_geom_angle_site_symmetry_3
_geom_angle
_geom_angle_publ_flag
C8 N1 C1 . . 108.61(16) ?
C8 N1 H1 . . 123.9(12) ?
C1 N1 H1 . . 127.4(12) ?
C9 N2 C12 . . 108.82(16) ?
C9 N2 H2 . . 122.9(13) ?
C12 N2 H2 . . 128.3(13) ?
C20 N3 C17 . . 111.15(16) ?
C20 N3 H3 . . 123.5(14) ?
C17 N3 H3 . . 124.6(14) ?
N1 C1 C2 . . 128.97(18) ?
N1 C1 C6 . . 109.22(16) ?
C2 C1 C6 . . 121.81(18) ?
C3 C2 C1 . . 117.55(18) ?
C3 C2 H2A . . 121.2 ?
C1 C2 H2A . . 121.2 ?
C2 C3 C4 . . 121.83(18) ?
C2 C3 H3A . . 119.1 ?
C4 C3 H3A . . 119.1 ?
C5 C4 C3 . . 120.60(19) ?
C5 C4 H4 . . 119.7 ?
C3 C4 H4 . . 119.7 ?
C4 C5 C6 . . 118.94(18) ?
C4 C5 H5 . . 120.5 ?
C6 C5 H5 . . 120.5 ?
C5 C6 C1 . . 119.26(17) ?
C5 C6 C7 . . 134.47(18) ?
C1 C6 C7 . . 106.26(16) ?
C18 C7 C8 . . 117.47(16) ?
C18 C7 C6 . . 135.99(18) ?
C8 C7 C6 . . 106.53(16) ?
N1 C8 C9 . . 129.09(18) ?
N1 C8 C7 . . 109.37(16) ?
C9 C8 C7 . . 121.53(16) ?
N2 C9 C8 . . 130.00(18) ?
N2 C9 C10 . . 109.28(16) ?
C8 C9 C10 . . 120.72(18) ?
C19 C10 C9 . . 117.37(17) ?
C19 C10 C11 . . 136.10(17) ?
C9 C10 C11 . . 106.54(17) ?
C16 C11 C12 . . 119.28(17) ?
C16 C11 C10 . . 134.35(18) ?
C12 C11 C10 . . 106.37(16) ?
N2 C12 C13 . . 129.09(19) ?
N2 C12 C11 . . 108.99(17) ?
C13 C12 C11 . . 121.92(18) ?
C14 C13 C12 . . 117.32(19) ?
C14 C13 H13 . . 121.3 ?
C12 C13 H13 . . 121.3 ?
C13 C14 C15 . . 121.63(19) ?
C13 C14 H14 . . 119.2 ?
C15 C14 H14 . . 119.2 ?
C16 C15 C14 . . 121.43(19) ?
C16 C15 H15 . . 119.3 ?
C14 C15 H15 . . 119.3 ?
C15 C16 C11 . . 118.42(19) ?
C15 C16 H16 . . 120.8 ?
C11 C16 H16 . . 120.8 ?
O1 C17 N3 . . 123.34(19) ?
O1 C17 C18 . . 130.11(18) ?
N3 C17 C18 . . 106.55(16) ?
C19 C18 C7 . . 120.77(18) ?
C19 C18 C17 . . 107.77(16) ?
C7 C18 C17 . . 131.46(17) ?
C10 C19 C18 . . 122.13(17) ?
C10 C19 C20 . . 130.25(17) ?
C18 C19 C20 . . 107.62(17) ?
O2 C20 N3 . . 123.89(18) ?
O2 C20 C19 . . 129.20(19) ?
N3 C20 C19 . . 106.90(16) ?
H1X O1W H1Y . . 110(2) ?

loop_
_geom_bond_atom_site_label_1
_geom_bond_atom_site_label_2
_geom_bond_site_symmetry_2
_geom_bond_distance
_geom_bond_publ_flag
N1 C8 . 1.376(2) ?
N1 C1 . 1.388(2) ?
N1 H1 . 0.96(2) ?
N2 C9 . 1.374(2) ?
N2 C12 . 1.386(2) ?
N2 H2 . 0.94(2) ?
N3 C20 . 1.387(2) ?
N3 C17 . 1.392(2) ?
N3 H3 . 0.93(2) ?
O1 C17 . 1.223(2) ?
O2 C20 . 1.233(2) ?
C1 C2 . 1.389(3) ?
C1 C6 . 1.415(3) ?
C2 C3 . 1.376(3) ?
C2 H2A . 0.9500 ?
C3 C4 . 1.402(3) ?
C3 H3A . 0.9500 ?
C4 C5 . 1.382(3) ?
C4 H4 . 0.9500 ?
C5 C6 . 1.397(3) ?
C5 H5 . 0.9500 ?
C6 C7 . 1.446(2) ?
C7 C18 . 1.407(3) ?
C7 C8 . 1.415(3) ?
C8 C9 . 1.398(3) ?
C9 C10 . 1.419(3) ?
C10 C19 . 1.398(3) ?
C10 C11 . 1.440(3) ?
C11 C16 . 1.400(3) ?
C11 C12 . 1.419(3) ?
C12 C13 . 1.393(3) ?
C13 C14 . 1.381(3) ?
C13 H13 . 0.9500 ?
C14 C15 . 1.395(3) ?
C14 H14 . 0.9500 ?
C15 C16 . 1.384(3) ?
C15 H15 . 0.9500 ?
C16 H16 . 0.9500 ?
C17 C18 . 1.468(3) ?
C18 C19 . 1.400(2) ?
C19 C20 . 1.466(3) ?
O1W H1X . 0.90(3) ?
O1W H1Y . 0.96(3) ?

loop_
_geom_hbond_atom_site_label_D
_geom_hbond_atom_site_label_H
_geom_hbond_atom_site_label_A
_geom_hbond_site_symmetry_A
_geom_hbond_distance_DH
_geom_hbond_distance_HA
_geom_hbond_distance_DA
_geom_hbond_angle_DHA
N1 H1 O1W 2_655 0.96(2) 2.16(2) 3.065(2) 155.6(17)
N2 H2 O1W 2_655 0.94(2) 2.03(2) 2.939(2) 161.8(19)
N3 H3 O2 3_766 0.93(2) 1.95(2) 2.858(2) 163.1(19)
O1W H1X O2 3_666 0.90(3) 2.19(3) 3.062(2) 164(2)
O1W H1Y O1 . 0.96(3) 1.86(3) 2.810(2) 171(2)

loop_
_geom_torsion_atom_site_label_1
_geom_torsion_atom_site_label_2
_geom_torsion_atom_site_label_3
_geom_torsion_atom_site_label_4
_geom_torsion_site_symmetry_1
_geom_torsion_site_symmetry_2
_geom_torsion_site_symmetry_3
_geom_torsion_site_symmetry_4
_geom_torsion
_geom_torsion_publ_flag
C8 N1 C1 C2 . . . . -178.92(18) ?
C8 N1 C1 C6 . . . . 0.8(2) ?
N1 C1 C2 C3 . . . . -179.33(18) ?
C6 C1 C2 C3 . . . . 1.0(3) ?
C1 C2 C3 C4 . . . . -0.4(3) ?
C2 C3 C4 C5 . . . . -0.3(3) ?
C3 C4 C5 C6 . . . . 0.2(3) ?
C4 C5 C6 C1 . . . . 0.4(2) ?
C4 C5 C6 C7 . . . . 179.78(19) ?
N1 C1 C6 C5 . . . . 179.23(16) ?
C2 C1 C6 C5 . . . . -1.0(3) ?
N1 C1 C6 C7 . . . . -0.31(19) ?
C2 C1 C6 C7 . . . . 179.41(17) ?
C5 C6 C7 C18 . . . . 1.9(4) ?
C1 C6 C7 C18 . . . . -178.7(2) ?
C5 C6 C7 C8 . . . . -179.69(19) ?
C1 C6 C7 C8 . . . . -0.25(19) ?
C1 N1 C8 C9 . . . . 179.70(18) ?
C1 N1 C8 C7 . . . . -0.9(2) ?
C18 C7 C8 N1 . . . . 179.50(15) ?
C6 C7 C8 N1 . . . . 0.73(19) ?
C18 C7 C8 C9 . . . . -1.1(3) ?
C6 C7 C8 C9 . . . . -179.85(16) ?
C12 N2 C9 C8 . . . . 179.86(18) ?
C12 N2 C9 C10 . . . . -0.6(2) ?
N1 C8 C9 N2 . . . . -0.9(3) ?
C7 C8 C9 N2 . . . . 179.85(17) ?
N1 C8 C9 C10 . . . . 179.67(17) ?
C7 C8 C9 C10 . . . . 0.4(3) ?
N2 C9 C10 C19 . . . . -179.20(16) ?
C8 C9 C10 C19 . . . . 0.4(3) ?
N2 C9 C10 C11 . . . . 0.41(19) ?
C8 C9 C10 C11 . . . . 179.98(16) ?
C19 C10 C11 C16 . . . . -0.4(4) ?
C9 C10 C11 C16 . . . . -179.9(2) ?
C19 C10 C11 C12 . . . . 179.5(2) ?
C9 C10 C11 C12 . . . . -0.05(19) ?
C9 N2 C12 C13 . . . . -179.37(18) ?
C9 N2 C12 C11 . . . . 0.6(2) ?
C16 C11 C12 N2 . . . . 179.52(16) ?
C10 C11 C12 N2 . . . . -0.3(2) ?
C16 C11 C12 C13 . . . . -0.5(3) ?
C10 C11 C12 C13 . . . . 179.64(16) ?
N2 C12 C13 C14 . . . . -179.52(18) ?
C11 C12 C13 C14 . . . . 0.5(3) ?
C12 C13 C14 C15 . . . . -0.1(3) ?
C13 C14 C15 C16 . . . . -0.3(3) ?
C14 C15 C16 C11 . . . . 0.3(3) ?
C12 C11 C16 C15 . . . . 0.1(3) ?
C10 C11 C16 C15 . . . . 179.89(19) ?
C20 N3 C17 O1 . . . . 179.32(18) ?
C20 N3 C17 C18 . . . . -0.8(2) ?
C8 C7 C18 C19 . . . . 1.0(3) ?
C6 C7 C18 C19 . . . . 179.36(19) ?
C8 C7 C18 C17 . . . . -178.38(18) ?
C6 C7 C18 C17 . . . . -0.1(4) ?
O1 C17 C18 C19 . . . . -179.1(2) ?
N3 C17 C18 C19 . . . . 1.0(2) ?
O1 C17 C18 C7 . . . . 0.4(4) ?
N3 C17 C18 C7 . . . . -179.48(19) ?
C9 C10 C19 C18 . . . . -0.4(3) ?
C11 C10 C19 C18 . . . . -179.86(19) ?
C9 C10 C19 C20 . . . . 179.69(18) ?
C11 C10 C19 C20 . . . . 0.2(4) ?
C7 C18 C19 C10 . . . . -0.3(3) ?
C17 C18 C19 C10 . . . . 179.22(16) ?
C7 C18 C19 C20 . . . . 179.60(16) ?
C17 C18 C19 C20 . . . . -0.8(2) ?
C17 N3 C20 O2 . . . . 179.34(19) ?
C17 N3 C20 C19 . . . . 0.3(2) ?
C10 C19 C20 O2 . . . . 1.3(4) ?
C18 C19 C20 O2 . . . . -178.6(2) ?
C10 C19 C20 N3 . . . . -179.72(18) ?
C18 C19 C20 N3 . . . . 0.4(2) ?

loop_
_cod_related_entry_id
_cod_related_entry_database
_cod_related_entry_code
1 ChemSpider 30654286
